data_1566173
loop_
_publ_author_name
'Marquise, Nada'
'Harford, Philip J.'
'Chevallier, Floris'
'Roisnel, Thierry'
'Dorcet, Vincent'
'Gagez, Anne-Laure'
'Sabl\'e, Sophie'
'Picot, Laurent'
'Thi\'ery, Val\'erie'
'Wheatley, Andrew E.H.'
'Gros, Philippe C.'
'Mongin, Florence'

_publ_section_title
;
 Synthesis of azafluorenones and related compounds using
 deprotocupration--aroylation followed by intramolecular direct arylation
;
_journal_issue 47
_journal_name_full Tetrahedron
_journal_page_first 10123
_journal_page_last 10133
_journal_paper_doi 10.1016/j.tet.2013.09.030
_journal_volume 69
_journal_year 2013
_chemical_absolute_configuration unk
_chemical_compound_source 'synthesis as described'
_chemical_formula_moiety 'C12 H7 N1 O2'
_chemical_formula_sum 'C12 H7 N O2'
_chemical_formula_weight 197.19
_space_group_IT_number 29
_space_group_name_Hall 'P -2bc -2c'
_space_group_name_H-M_alt 'P c 21 b'
_symmetry_cell_setting orthorhombic
_symmetry_Int_Tables_number 29
_symmetry_space_group_name_Hall 'P -2bc -2c'
_symmetry_space_group_name_H-M 'P c 21 b'
_atom_sites_solution_hydrogens geom
_atom_sites_solution_primary direct
_atom_sites_solution_secondary difmap
_cell_angle_alpha 90
_cell_angle_beta 90
_cell_angle_gamma 90
_cell_formula_units_Z 4
_cell_length_a 5.1389(5)
_cell_length_b 8.3386(7)
_cell_length_c 20.173(2)
_cell_measurement_reflns_used 1773
_cell_measurement_temperature 150(2)
_cell_measurement_theta_max 27.26
_cell_measurement_theta_min 3.17
_cell_measurement_wavelength 0.71073
_cell_volume 864.44(14)
_computing_cell_refinement 'Bruker APEX2 (Bruker, 2006)'
_computing_data_collection 'Bruker APEX2 (Bruker, 2006)'
_computing_data_reduction 'Bruker APEX2 (Bruker, 2006)'
_computing_molecular_graphics 'Ortep-3 for Windows (Farrugia, 1997)'
_computing_publication_material
;
           WinGX publication routines (Farrugia, 1999),
           CRYSCAL (T. Roisnel, local program)
;
_computing_structure_refinement 'SHELXL-97 (Sheldrick, 1997)'
_computing_structure_solution 'SIR97 (Altomare et al., 1999))'
_diffrn_ambient_temperature 150(2)
_diffrn_detector 'CCD plate'
_diffrn_measured_fraction_theta_full 0.988
_diffrn_measured_fraction_theta_max 0.988
_diffrn_measurement_device_type 'APEXII, Bruker-AXS'
_diffrn_measurement_method 'CCD rotation images, thin slices'
_diffrn_radiation_monochromator graphite
_diffrn_radiation_probe x-ray
_diffrn_radiation_type MoK\a
_diffrn_radiation_wavelength 0.71073
_diffrn_reflns_av_R_equivalents 0.0308
_diffrn_reflns_av_unetI/netI 0.043
_diffrn_reflns_limit_h_max 6
_diffrn_reflns_limit_h_min -6
_diffrn_reflns_limit_k_max 10
_diffrn_reflns_limit_k_min -10
_diffrn_reflns_limit_l_max 19
_diffrn_reflns_limit_l_min -26
_diffrn_reflns_number 3680
_diffrn_reflns_theta_full 27.46
_diffrn_reflns_theta_max 27.46
_diffrn_reflns_theta_min 3.17
_exptl_absorpt_coefficient_mu 0.105
_exptl_absorpt_correction_T_max 0.993
_exptl_absorpt_correction_T_min 0.869
_exptl_absorpt_correction_type multi-scan
_exptl_absorpt_process_details
;
  [Sheldrick, G.M. (2002). SADABS Bruker AXS Inc., Madison, Wisconsin, USA]
;
_exptl_crystal_colour colourless
_exptl_crystal_density_diffrn 1.515
_exptl_crystal_density_method 'not measured'
_exptl_crystal_description prism
_exptl_crystal_F_000 408
_exptl_crystal_size_max 0.31
_exptl_crystal_size_mid 0.16
_exptl_crystal_size_min 0.07
_refine_diff_density_max 0.542
_refine_diff_density_min -0.281
_refine_diff_density_rms 0.083
_refine_ls_abs_structure_details 'Flack H D (1983), Acta Cryst. A39, 876-881'
_refine_ls_abs_structure_Flack 1(3)
_refine_ls_extinction_method none
_refine_ls_goodness_of_fit_ref 1.148
_refine_ls_hydrogen_treatment constr
_refine_ls_matrix_type full
_refine_ls_number_parameters 136
_refine_ls_number_reflns 1664
_refine_ls_number_restraints 1
_refine_ls_restrained_S_all 1.148
_refine_ls_R_factor_all 0.07
_refine_ls_R_factor_gt 0.0645
_refine_ls_shift/su_max 0.001
_refine_ls_shift/su_mean 0
_refine_ls_structure_factor_coef Fsqd
_refine_ls_weighting_details 'calc w=1/[\s^2^(Fo^2^)+(0.0877P)^2^+1.2507P] where P=(Fo^2^+2Fc^2^)/3'
_refine_ls_weighting_scheme calc
_refine_ls_wR_factor_gt 0.1816
_refine_ls_wR_factor_ref 0.1856
_reflns_number_gt 1509
_reflns_number_total 1664
_reflns_threshold_expression >2sigma(I)
_cod_data_source_file Tetrahedron-2013-69-10123.cif
_cod_data_source_block 25
_cod_database_code 1566173

loop_
_symmetry_equiv_pos_as_xyz
'x, y, z'
'-x, y+1/2, -z'
'-x, y, z+1/2'
'x, y+1/2, -z+1/2'

loop_
_atom_site_label
_atom_site_type_symbol
_atom_site_fract_x
_atom_site_fract_y
_atom_site_fract_z
_atom_site_U_iso_or_equiv
_atom_site_adp_type
_atom_site_occupancy
_atom_site_symmetry_multiplicity
_atom_site_calc_flag
_atom_site_refinement_flags
_atom_site_disorder_assembly
_atom_site_disorder_group
O1 O -0.1901(6) 0.5484(4) 0.35903(15) 0.0304(8) Uani 1 1 d . . .
C2 C -0.0033(8) 0.4621(5) 0.3454(2) 0.0215(9) Uani 1 1 d . . .
C3 C 0.0761(8) 0.4285(5) 0.2767(2) 0.0224(9) Uani 1 1 d . . .
C4 C -0.0575(8) 0.4949(5) 0.2220(2) 0.0239(8) Uani 1 1 d . . .
H4 H -0.2022 0.5623 0.231 0.029 Uiso 1 1 calc R . .
N5 N 0.0043(7) 0.4699(5) 0.1589(2) 0.0296(9) Uani 1 1 d . . .
C6 C 0.2162(9) 0.3733(5) 0.1484(2) 0.0280(9) Uani 1 1 d . . .
H6 H 0.2648 0.3533 0.1037 0.034 Uiso 1 1 calc R . .
C7 C 0.3638(8) 0.3032(5) 0.19707(19) 0.0255(9) Uani 1 1 d . . .
H7 H 0.51 0.2379 0.1869 0.031 Uiso 1 1 calc R . .
C8 C 0.2873(7) 0.3330(4) 0.26290(18) 0.0185(8) Uani 1 1 d . . .
O9 O 0.4332(6) 0.2596(4) 0.31117(14) 0.0262(7) Uani 1 1 d . . .
C10 C 0.3615(8) 0.2812(5) 0.37734(19) 0.0213(8) Uani 1 1 d . . .
C11 C 0.5070(9) 0.1981(6) 0.4226(2) 0.0275(9) Uani 1 1 d . . .
H11 H 0.6488 0.1333 0.4086 0.033 Uiso 1 1 calc R . .
C12 C 0.4444(8) 0.2101(6) 0.4888(2) 0.0271(9) Uani 1 1 d . . .
H12 H 0.5407 0.1505 0.5206 0.033 Uiso 1 1 calc R . .
C13 C 0.2401(8) 0.3094(5) 0.5098(2) 0.0261(9) Uani 1 1 d . . .
H13 H 0.2021 0.3197 0.5557 0.031 Uiso 1 1 calc R . .
C14 C 0.0954(8) 0.3915(5) 0.4639(2) 0.0266(9) Uani 1 1 d . . .
H14 H -0.0444 0.4578 0.4779 0.032 Uiso 1 1 calc R . .
C15 C 0.1538(8) 0.3776(5) 0.3956(2) 0.0209(8) Uani 1 1 d . . .

loop_
_atom_site_aniso_label
_atom_site_aniso_U_11
_atom_site_aniso_U_22
_atom_site_aniso_U_33
_atom_site_aniso_U_23
_atom_site_aniso_U_13
_atom_site_aniso_U_12
O1 0.0306(16) 0.0303(16) 0.0301(15) -0.0023(13) -0.0004(13) 0.0109(14)
C2 0.021(2) 0.0175(19) 0.026(2) -0.0005(17) 0.0009(15) -0.0008(15)
C3 0.0160(19) 0.0219(19) 0.029(2) 0.0014(18) 0.0008(15) -0.0042(15)
C4 0.0222(19) 0.0212(18) 0.0282(19) 0.0034(17) -0.0007(16) 0.0010(17)
N5 0.028(2) 0.032(2) 0.0287(18) 0.0050(16) -0.0012(15) 0.0003(17)
C6 0.031(2) 0.028(2) 0.0248(19) 0.0003(18) 0.0014(17) -0.0046(19)
C7 0.0254(19) 0.027(2) 0.0240(19) -0.0034(18) 0.0033(17) -0.0022(18)
C8 0.0209(18) 0.0135(17) 0.0210(17) -0.0009(15) -0.0024(14) -0.0019(15)
O9 0.0225(14) 0.0295(15) 0.0267(15) -0.0037(13) 0.0017(11) 0.0066(12)
C10 0.0205(18) 0.0194(19) 0.0240(18) -0.0030(17) 0.0011(15) -0.0047(17)
C11 0.0256(19) 0.026(2) 0.031(2) -0.002(2) -0.0030(17) 0.0007(17)
C12 0.025(2) 0.029(2) 0.027(2) -0.002(2) -0.0019(16) 0.003(2)
C13 0.026(2) 0.029(2) 0.0237(18) -0.0009(18) -0.0005(16) -0.0029(17)
C14 0.0199(19) 0.032(2) 0.028(2) -0.0003(18) 0.0005(16) -0.0052(18)
C15 0.0177(17) 0.0169(17) 0.0281(19) -0.0019(17) -0.0029(15) -0.0005(15)

loop_
_atom_type_symbol
_atom_type_description
_atom_type_scat_dispersion_real
_atom_type_scat_dispersion_imag
_atom_type_scat_source
C C 0.0033 0.0016 'International Tables Vol C Tables 4.2.6.8 and 6.1.1.4'
H H 0 0 'International Tables Vol C Tables 4.2.6.8 and 6.1.1.4'
N N 0.0061 0.0033 'International Tables Vol C Tables 4.2.6.8 and 6.1.1.4'
O O 0.0106 0.006 'International Tables Vol C Tables 4.2.6.8 and 6.1.1.4'

loop_
_geom_angle_atom_site_label_1
_geom_angle_atom_site_label_2
_geom_angle_atom_site_label_3
_geom_angle
_geom_angle_site_symmetry_1
_geom_angle_site_symmetry_3
O1 C2 C3 122.6(4) . .
O1 C2 C15 123.5(4) . .
C3 C2 C15 113.8(3) . .
C8 C3 C4 116.8(4) . .
C8 C3 C2 121.4(4) . .
C4 C3 C2 121.8(4) . .
N5 C4 C3 124.9(4) . .
N5 C4 H4 117.6 . .
C3 C4 H4 117.6 . .
C4 N5 C6 115.5(4) . .
N5 C6 C7 125.4(4) . .
N5 C6 H6 117.3 . .
C7 C6 H6 117.3 . .
C6 C7 C8 116.4(4) . .
C6 C7 H7 121.8 . .
C8 C7 H7 121.8 . .
O9 C8 C3 123.0(3) . .
O9 C8 C7 116.0(3) . .
C3 C8 C7 121.0(3) . .
C8 O9 C10 118.5(3) . .
C11 C10 C15 122.5(4) . .
C11 C10 O9 115.4(4) . .
C15 C10 O9 122.1(3) . .
C10 C11 C12 118.8(4) . .
C10 C11 H11 120.6 . .
C12 C11 H11 120.6 . .
C11 C12 C13 120.7(4) . .
C11 C12 H12 119.6 . .
C13 C12 H12 119.6 . .
C14 C13 C12 119.8(4) . .
C14 C13 H13 120.1 . .
C12 C13 H13 120.1 . .
C13 C14 C15 120.1(4) . .
C13 C14 H14 119.9 . .
C15 C14 H14 119.9 . .
C10 C15 C14 118.0(3) . .
C10 C15 C2 121.1(3) . .
C14 C15 C2 120.9(4) . .

loop_
_geom_bond_atom_site_label_1
_geom_bond_atom_site_label_2
_geom_bond_distance
_geom_bond_site_symmetry_2
O1 C2 1.231(5) .
C2 C3 1.470(5) .
C2 C15 1.474(5) .
C3 C8 1.375(5) .
C3 C4 1.413(5) .
C4 N5 1.328(6) .
C4 H4 0.95 .
N5 C6 1.371(6) .
C6 C7 1.372(6) .
C6 H6 0.95 .
C7 C8 1.407(5) .
C7 H7 0.95 .
C8 O9 1.373(5) .
O9 C10 1.396(5) .
C10 C11 1.368(6) .
C10 C15 1.386(5) .
C11 C12 1.377(6) .
C11 H11 0.95 .
C12 C13 1.403(6) .
C12 H12 0.95 .
C13 C14 1.371(6) .
C13 H13 0.95 .
C14 C15 1.415(6) .
C14 H14 0.95 .

loop_
_geom_torsion_atom_site_label_1
_geom_torsion_atom_site_label_2
_geom_torsion_atom_site_label_3
_geom_torsion_atom_site_label_4
_geom_torsion
_geom_torsion_site_symmetry_1
_geom_torsion_site_symmetry_2
_geom_torsion_site_symmetry_3
_geom_torsion_site_symmetry_4
O1 C2 C3 C8 179.3(4) . . . .
C15 C2 C3 C8 -3.2(5) . . . .
O1 C2 C3 C4 0.4(6) . . . .
C15 C2 C3 C4 178.0(3) . . . .
C8 C3 C4 N5 0.9(6) . . . .
C2 C3 C4 N5 179.8(4) . . . .
C3 C4 N5 C6 -0.7(6) . . . .
C4 N5 C6 C7 0.0(6) . . . .
N5 C6 C7 C8 0.6(6) . . . .
C4 C3 C8 O9 -179.3(4) . . . .
C2 C3 C8 O9 1.8(6) . . . .
C4 C3 C8 C7 -0.3(5) . . . .
C2 C3 C8 C7 -179.2(4) . . . .
C6 C7 C8 O9 178.7(3) . . . .
C6 C7 C8 C3 -0.4(6) . . . .
C3 C8 O9 C10 0.9(5) . . . .
C7 C8 O9 C10 -178.2(3) . . . .
C8 O9 C10 C11 176.8(4) . . . .
C8 O9 C10 C15 -1.9(5) . . . .
C15 C10 C11 C12 0.2(7) . . . .
O9 C10 C11 C12 -178.5(4) . . . .
C10 C11 C12 C13 -1.9(7) . . . .
C11 C12 C13 C14 2.1(7) . . . .
C12 C13 C14 C15 -0.7(6) . . . .
C11 C10 C15 C14 1.1(6) . . . .
O9 C10 C15 C14 179.7(4) . . . .
C11 C10 C15 C2 -178.3(4) . . . .
O9 C10 C15 C2 0.3(6) . . . .
C13 C14 C15 C10 -0.8(6) . . . .
C13 C14 C15 C2 178.6(4) . . . .
O1 C2 C15 C10 179.7(4) . . . .
C3 C2 C15 C10 2.2(5) . . . .
O1 C2 C15 C14 0.3(6) . . . .
C3 C2 C15 C14 -177.2(4) . . . .
